data_4341201
loop_
_publ_author_name
'Fredrickson, Rie T.'
'Kilduff, Brandon J.'
'Fredrickson, Daniel C.'

_publ_section_title
;
 Homoatomic Clustering in T4Ga5 (T = Ta, Nb, Ta/Mo): A Story of Reluctant
 Intermetallics Crystallizing in a New Binary Structure Type.
;
_journal_issue 3
_journal_name_full 'Inorganic chemistry'
_journal_page_first 821
_journal_page_last 831
_journal_paper_doi 10.1021/ic501966v
_journal_volume 54
_journal_year 2015
_chemical_formula_analytical 'Ga5 Nb4'
_chemical_formula_iupac 'Ga5 Nb4'
_chemical_formula_structural 'Ga5 Nb4'
_chemical_formula_sum 'Ga5 Nb4'
_chemical_formula_weight 720.2
_chemical_name_systematic ' ?'
_space_group_IT_number 136
_symmetry_cell_setting tetragonal
_symmetry_Int_Tables_number 136
_symmetry_space_group_name_Hall '-P 4n 2n'
_symmetry_space_group_name_H-M 'P 42/m n m'
_cell_angle_alpha 90
_cell_angle_beta 90
_cell_angle_gamma 90
_cell_formula_units_Z 16
_cell_length_a 11.817(4)
_cell_length_b 11.817(4)
_cell_length_c 17.108(10)
_cell_measurement_reflns_used 6624
_cell_measurement_temperature 293
_cell_measurement_theta_max 32.4728
_cell_measurement_theta_min 2.3864
_cell_volume 2389.0(18)
_computing_cell_refinement 'SAINT+ Ver. 8.30C (Bruker-AXS, 2013)'
_computing_data_collection 'APEX2 Ver. 2013.2-0 (Bruker-AXS, 2013)'
_computing_data_reduction 'SAINT+ Ver. 8.30C (Bruker-AXS, 2013)'
_computing_molecular_graphics
; Brandenburg, K. & Putz, H. (2005). <i>DIAMOND</i> Version 3. Crystal Impact
GbR, Postfach 1251, D-53002 Bonn, Germany.
;
_computing_structure_refinement
; Petricek, V., Dusek, M. & Palatinus, L. (2006). Jana2006. Structure
Determination Software Programs. Institute of Physics, Praha, Czech Republic.
;
_computing_structure_solution
; Charge Flipping methods. Palatinus, L. & Chapuis, G. (2007). <i>J. Appl.
 Cryst.</i><b>40</b>, 786--790.
;
_diffrn_ambient_temperature 293
_diffrn_detector_area_resol_mean 7.9
_diffrn_detector_type 'CCD area detector'
_diffrn_measured_fraction_theta_full 0.99
_diffrn_measured_fraction_theta_max 0.99
_diffrn_measurement_device 'three-circle diffractometer'
_diffrn_measurement_device_type 'Bruker SMART APEX2 area detector'
_diffrn_measurement_method '0.5\% \w and 0.5\% \f scans'
_diffrn_measurement_specimen_support Mitegen
_diffrn_radiation_collimation 'focusing mirrors'
_diffrn_radiation_monochromator 'mirror optics'
_diffrn_radiation_probe x-ray
_diffrn_radiation_source 'X-ray tube'
_diffrn_radiation_type 'Mo K\a'
_diffrn_radiation_wavelength 0.71073
_diffrn_reflns_av_R_equivalents 0.0594
_diffrn_reflns_av_sigmaI/netI 0.0198
_diffrn_reflns_limit_h_max 17
_diffrn_reflns_limit_h_min -17
_diffrn_reflns_limit_k_max 16
_diffrn_reflns_limit_k_min -17
_diffrn_reflns_limit_l_max 25
_diffrn_reflns_limit_l_min -25
_diffrn_reflns_number 45532
_diffrn_reflns_theta_full 32.06
_diffrn_reflns_theta_max 32.06
_diffrn_reflns_theta_min 2.09
_diffrn_source 'microfocus sealed X-ray tube'
_diffrn_source_current 0.6
_diffrn_source_power 3
_diffrn_source_type 'Incoatec I\ms'
_diffrn_source_voltage 50
_exptl_absorpt_coefficient_mu 29.415
_exptl_absorpt_correction_T_max 0.5121
_exptl_absorpt_correction_T_min 0.4474
_exptl_absorpt_correction_type multi-scan
_exptl_absorpt_process_details
;
Bruker (2001). SADABS. Bruker AXS Inc., Madison, Wisconsin, USA.
;
_exptl_crystal_colour 'metallic grey'
_exptl_crystal_density_diffrn 8.0072
_exptl_crystal_density_method 'not measured'
_exptl_crystal_description Irregular
_exptl_crystal_F_000 5104
_exptl_crystal_size_max 0.02
_exptl_crystal_size_mid 0.02
_exptl_crystal_size_min 0.01
_refine_diff_density_max 1.71
_refine_diff_density_min -1.41
_refine_ls_extinction_method none
_refine_ls_goodness_of_fit_gt 1.07
_refine_ls_goodness_of_fit_ref 1.03
_refine_ls_number_constraints 0
_refine_ls_number_parameters 99
_refine_ls_number_reflns 2273
_refine_ls_number_restraints 0
_refine_ls_R_factor_all 0.0289
_refine_ls_R_factor_gt 0.0172
_refine_ls_shift/su_max 0.0098
_refine_ls_shift/su_mean 0.0018
_refine_ls_structure_factor_coef Fsqd
_refine_ls_weighting_details w=1/(\s^2^(I)+0.0004I^2^)
_refine_ls_weighting_scheme sigma
_refine_ls_wR_factor_gt 0.0386
_refine_ls_wR_factor_ref 0.0423
_reflns_number_gt 1779
_reflns_number_total 2273
_reflns_threshold_expression I>3\s(I)
_cod_data_source_file ic501966v_si_004.cif
_cod_data_source_block I
_cod_depositor_comments
;
The following automatic conversions were performed:

'_diffrn_radiation_probe' value 'X-ray' changed to 'x-ray' according
to
/home/saulius/struct/COD-crude-data--automatic-downloads/rss-feeds/ACS/lib/dictionaries/cif_core.dic
dictionary named 'cif_core.dic' version 2.4.2 from 2011-04-26.

Automatic conversion script
Id: cif_fix_values 2827 2014-09-09 07:05:25Z andrius 

 Adding full bibliography for 4341200--4341202.cif.
;
_cod_database_code 4341201

loop_
_symmetry_equiv_pos_site_id
_symmetry_equiv_pos_as_xyz
1 x,y,z
2 -x,-y,z
3 -y+1/2,x+1/2,z+1/2
4 y+1/2,-x+1/2,z+1/2
5 -x+1/2,y+1/2,-z+1/2
6 x+1/2,-y+1/2,-z+1/2
7 y,x,-z
8 -y,-x,-z
9 -x,-y,-z
10 x,y,-z
11 y+1/2,-x+1/2,-z+1/2
12 -y+1/2,x+1/2,-z+1/2
13 x+1/2,-y+1/2,z+1/2
14 -x+1/2,y+1/2,z+1/2
15 -y,-x,z
16 y,x,z

loop_
_atom_site_label
_atom_site_type_symbol
_atom_site_fract_x
_atom_site_fract_y
_atom_site_fract_z
_atom_site_adp_type
_atom_site_U_iso_or_equiv
_atom_site_symmetry_multiplicity
_atom_site_occupancy
_atom_site_calc_flag
Nb1 Nb 0.49452(3) 0.20694(3) 0.146291(17) Uani 0.00483(8) 16 1 d
Nb2 Nb 0.75302(3) 0.24698(3) 0.10097(2) Uani 0.00461(8) 8 1 d
Nb3 Nb 0.34666(4) 0.14439(4) 0 Uani 0.00456(11) 8 1 d
Nb4 Nb 0.5 0 0.25 Uani 0.00365(11) 4 1 d
Nb5 Nb 0.38311(4) 0.38311(4) 0 Uani 0.00576(11) 4 1 d
Nb6 Nb 0.39096(3) 0.60904(3) 0.25832(2) Uani 0.00499(8) 8 1 d
Nb7 Nb 0.29827(3) 0.01257(3) 0.148924(17) Uani 0.00459(8) 16 1 d
Ga1 Ga 0.5 0 0.07752(3) Uani 0.00625(14) 8 1 d
Ga2 Ga 0.24964(5) 0.93475(5) 0 Uani 0.00986(16) 8 1 d
Ga3 Ga 0.57069(5) 0.21824(5) 0 Uani 0.00801(15) 8 1 d
Ga4 Ga 0.11658(3) 0.11658(3) 0.07459(3) Uani 0.00792(11) 8 1 d
Ga5 Ga 0.17012(3) 0.33368(3) 0.26044(2) Uani 0.00558(10) 16 1 d
Ga6 Ga 0.26115(3) 0.26115(3) 0.12647(3) Uani 0.00694(11) 8 1 d
Ga7 Ga 0.59014(3) 0.40986(3) 0.08899(3) Uani 0.00704(11) 8 1 d
Ga8 Ga 0.40360(4) 0.40360(4) 0.34163(4) Uani 0.01054(12) 8 1 d
Ga9 Ga 0.40852(3) 0.40852(3) 0.18173(3) Uani 0.00842(12) 8 1 d

loop_
_atom_site_aniso_label
_atom_site_aniso_type_symbol
_atom_site_aniso_U_11
_atom_site_aniso_U_22
_atom_site_aniso_U_33
_atom_site_aniso_U_12
_atom_site_aniso_U_13
_atom_site_aniso_U_23
Nb1 Nb 0.00510(14) 0.00459(14) 0.00481(13) 0.00016(10) 0.00043(11) 0.00003(10)
Nb2 Nb 0.00481(12) 0.00481(12) 0.00422(16) 0.00010(15) -0.00029(10) 0.00029(10)
Nb3 Nb 0.00482(19) 0.00457(19) 0.00431(16) -0.00019(15) 0 0
Nb4 Nb 0.00353(16) 0.00353(16) 0.0039(2) 0 0 0
Nb5 Nb 0.00536(17) 0.00536(17) 0.0065(3) -0.0008(2) 0 0
Nb6 Nb 0.00503(12) 0.00503(12) 0.00492(17) -0.00010(15) 0.00042(10) -0.00042(10)
Nb7 Nb 0.00444(14) 0.00488(14) 0.00444(13) 0.00009(11) -0.00023(10) 0.00019(10)
Ga1 Ga 0.0070(3) 0.0061(3) 0.0057(2) 0.00121(19) 0 0
Ga2 Ga 0.0168(3) 0.0065(3) 0.0063(2) -0.0017(2) 0 0
Ga3 Ga 0.0063(3) 0.0129(3) 0.0049(2) -0.0014(2) 0 0
Ga4 Ga 0.00856(16) 0.00856(16) 0.0066(2) 0.0020(2) 0.00030(14) 0.00030(14)
Ga5 Ga 0.00632(17) 0.00543(17) 0.00499(15) 0.00046(13) -0.00020(13) -0.00007(13)
Ga6 Ga 0.00749(16) 0.00749(16) 0.0059(2) 0.0013(2) -0.00070(14) -0.00070(14)
Ga7 Ga 0.00653(16) 0.00653(16) 0.0080(2) -0.0005(2) -0.00021(14) 0.00021(14)
Ga8 Ga 0.00749(17) 0.00749(17) 0.0166(3) 0.0019(2) 0.00422(15) 0.00422(15)
Ga9 Ga 0.00618(16) 0.00618(16) 0.0129(3) 0.0014(2) -0.00253(14) -0.00253(14)

loop_
_atom_type_symbol
_atom_type_scat_dispersion_real
_atom_type_scat_dispersion_imag
_atom_type_scat_source
Ga 0.2307 1.6083 'International Tables Vol C tables 4.2.6.8 and 6.1.1.1'
Nb -2.0727 0.6215 'International Tables Vol C tables 4.2.6.8 and 6.1.1.1'

loop_
_geom_angle_atom_site_label_1
_geom_angle_atom_site_label_2
_geom_angle_atom_site_label_3
_geom_angle_site_symmetry_1
_geom_angle_site_symmetry_3
_geom_angle
Nb4 Nb1 Ga1 . . 61.64(4)
Nb4 Nb1 Ga3 . . 125.81(2)
Nb4 Nb1 Ga5 . 6_555 59.023(18)
Nb4 Nb1 Ga5 . 16_555 58.110(19)
Nb4 Nb1 Ga6 . . 105.806(14)
Nb4 Nb1 Ga7 . . 151.838(17)
Nb4 Nb1 Ga9 . . 126.80(3)
Ga1 Nb1 Ga3 . . 68.27(2)
Ga1 Nb1 Ga5 . 6_555 94.52(2)
Ga1 Nb1 Ga5 . 16_555 100.44(2)
Ga1 Nb1 Ga6 . . 100.018(15)
Ga1 Nb1 Ga7 . . 127.19(3)
Ga1 Nb1 Ga9 . . 156.168(19)
Ga3 Nb1 Ga5 . 6_555 108.00(4)
Ga3 Nb1 Ga5 . 16_555 154.93(2)
Ga3 Nb1 Ga6 . . 101.76(2)
Ga3 Nb1 Ga7 . . 59.758(19)
Ga3 Nb1 Ga9 . . 107.36(2)
Ga5 Nb1 Ga5 6_555 16_555 94.84(4)
Ga5 Nb1 Ga6 6_555 . 149.99(2)
Ga5 Nb1 Ga7 6_555 . 92.82(2)
Ga5 Nb1 Ga9 6_555 . 108.83(2)
Ga5 Nb1 Ga6 16_555 . 56.87(3)
Ga5 Nb1 Ga7 16_555 . 130.887(18)
Ga5 Nb1 Ga9 16_555 . 73.55(2)
Ga6 Nb1 Ga7 . . 98.91(2)
Ga6 Nb1 Ga9 . . 57.071(15)
Ga7 Nb1 Ga9 . . 58.13(3)
Ga2 Nb2 Ga2 2_665 7_555 67.98(3)
Ga2 Nb2 Ga3 2_665 . 60.46(2)
Ga2 Nb2 Ga3 2_665 8_665 102.46(4)
Ga2 Nb2 Ga5 2_665 6_555 105.52(3)
Ga2 Nb2 Ga5 2_665 11_555 145.67(2)
Ga2 Nb2 Ga7 2_665 . 119.63(3)
Ga2 Nb2 Ga8 2_665 6_555 73.86(3)
Ga2 Nb2 Ga3 7_555 . 102.46(4)
Ga2 Nb2 Ga3 7_555 8_665 60.46(2)
Ga2 Nb2 Ga5 7_555 6_555 145.67(2)
Ga2 Nb2 Ga5 7_555 11_555 105.52(3)
Ga2 Nb2 Ga7 7_555 . 119.63(3)
Ga2 Nb2 Ga8 7_555 6_555 73.86(3)
Ga3 Nb2 Ga3 . 8_665 78.68(3)
Ga3 Nb2 Ga5 . 6_555 102.60(4)
Ga3 Nb2 Ga5 . 11_555 148.348(19)
Ga3 Nb2 Ga7 . . 59.57(2)
Ga3 Nb2 Ga8 . 6_555 130.95(2)
Ga3 Nb2 Ga5 8_665 6_555 148.348(19)
Ga3 Nb2 Ga5 8_665 11_555 102.60(4)
Ga3 Nb2 Ga7 8_665 . 59.57(2)
Ga3 Nb2 Ga8 8_665 6_555 130.95(2)
Ga5 Nb2 Ga5 6_555 11_555 59.92(3)
Ga5 Nb2 Ga7 6_555 . 93.34(2)
Ga5 Nb2 Ga8 6_555 6_555 72.02(3)
Ga5 Nb2 Ga7 11_555 . 93.34(2)
Ga5 Nb2 Ga8 11_555 6_555 72.02(3)
Ga7 Nb2 Ga8 . 6_555 162.98(3)
Nb5 Nb3 Nb7 . . 122.333(19)
Nb5 Nb3 Nb7 . 10_555 122.333(19)
Nb5 Nb3 Ga1 . . 120.07(2)
Nb5 Nb3 Ga1 . 9_655 120.07(2)
Nb5 Nb3 Ga2 . 1_545 163.85(2)
Nb5 Nb3 Ga3 . . 63.075(18)
Nb5 Nb3 Ga4 . . 104.083(17)
Nb5 Nb3 Ga4 . 7_555 104.083(17)
Nb5 Nb3 Ga6 . . 63.943(19)
Nb5 Nb3 Ga6 . 7_555 63.943(19)
Nb7 Nb3 Nb7 . 10_555 113.85(4)
Nb7 Nb3 Ga1 . . 54.33(2)
Nb7 Nb3 Ga1 . 9_655 101.83(3)
Nb7 Nb3 Ga2 . 1_545 57.05(2)
Nb7 Nb3 Ga3 . . 109.817(15)
Nb7 Nb3 Ga4 . . 54.629(15)
Nb7 Nb3 Ga4 . 7_555 97.41(3)
Nb7 Nb3 Ga6 . . 61.97(3)
Nb7 Nb3 Ga6 . 7_555 147.65(3)
Nb7 Nb3 Ga1 10_555 . 101.83(3)
Nb7 Nb3 Ga1 10_555 9_655 54.33(2)
Nb7 Nb3 Ga2 10_555 1_545 57.05(2)
Nb7 Nb3 Ga3 10_555 . 109.817(15)
Nb7 Nb3 Ga4 10_555 . 97.41(3)
Nb7 Nb3 Ga4 10_555 7_555 54.629(15)
Nb7 Nb3 Ga6 10_555 . 147.65(3)
Nb7 Nb3 Ga6 10_555 7_555 61.97(3)
Ga1 Nb3 Ga1 . 9_655 56.10(3)
Ga1 Nb3 Ga2 . 1_545 73.79(3)
Ga1 Nb3 Ga3 . . 65.11(2)
Ga1 Nb3 Ga4 . . 108.29(3)
Ga1 Nb3 Ga4 . 7_555 135.32(2)
Ga1 Nb3 Ga6 . . 99.74(4)
Ga1 Nb3 Ga6 . 7_555 155.097(18)
Ga1 Nb3 Ga2 9_655 1_545 73.79(3)
Ga1 Nb3 Ga3 9_655 . 65.11(2)
Ga1 Nb3 Ga4 9_655 . 135.32(2)
Ga1 Nb3 Ga4 9_655 7_555 108.29(3)
Ga1 Nb3 Ga6 9_655 . 155.097(18)
Ga1 Nb3 Ga6 9_655 7_555 99.74(4)
Ga2 Nb3 Ga3 1_545 . 133.08(2)
Ga2 Nb3 Ga4 1_545 . 61.532(18)
Ga2 Nb3 Ga4 1_545 7_555 61.532(18)
Ga2 Nb3 Ga6 1_545 . 107.47(2)
Ga2 Nb3 Ga6 1_545 7_555 107.47(2)
Ga3 Nb3 Ga4 . . 152.710(19)
Ga3 Nb3 Ga4 . 7_555 152.710(19)
Ga3 Nb3 Ga6 . . 101.03(2)
Ga3 Nb3 Ga6 . 7_555 101.03(2)
Ga4 Nb3 Ga4 . 7_555 49.97(3)
Ga4 Nb3 Ga6 . . 52.653(17)
Ga4 Nb3 Ga6 . 7_555 93.21(3)
Ga4 Nb3 Ga6 7_555 . 93.21(3)
Ga4 Nb3 Ga6 7_555 7_555 52.653(17)
Ga6 Nb3 Ga6 . 7_555 103.35(4)
Nb1 Nb4 Nb1 . 2_655 108.09(4)
Nb1 Nb4 Nb1 . 11_555 110.16(2)
Nb1 Nb4 Nb1 . 12_545 110.16(2)
Nb1 Nb4 Nb7 . . 66.271(19)
Nb1 Nb4 Nb7 . 2_655 73.37(2)
Nb1 Nb4 Nb7 . 11_555 72.01(4)
Nb1 Nb4 Nb7 . 12_545 175.884(9)
Nb1 Nb4 Ga1 . . 54.046(19)
Nb1 Nb4 Ga1 . 11_555 125.954(19)
Nb1 Nb4 Ga5 . 5_545 120.799(19)
Nb1 Nb4 Ga5 . 6_555 54.094(17)
Nb1 Nb4 Ga5 . 15_655 129.024(16)
Nb1 Nb4 Ga5 . 16_555 56.274(19)
Nb1 Nb4 Nb1 2_655 11_555 110.16(2)
Nb1 Nb4 Nb1 2_655 12_545 110.16(2)
Nb1 Nb4 Nb7 2_655 . 73.37(2)
Nb1 Nb4 Nb7 2_655 2_655 66.271(19)
Nb1 Nb4 Nb7 2_655 11_555 175.884(9)
Nb1 Nb4 Nb7 2_655 12_545 72.01(4)
Nb1 Nb4 Ga1 2_655 . 54.046(19)
Nb1 Nb4 Ga1 2_655 11_555 125.954(19)
Nb1 Nb4 Ga5 2_655 5_545 54.094(17)
Nb1 Nb4 Ga5 2_655 6_555 120.799(19)
Nb1 Nb4 Ga5 2_655 15_655 56.274(19)
Nb1 Nb4 Ga5 2_655 16_555 129.024(16)
Nb1 Nb4 Nb1 11_555 12_545 108.09(4)
Nb1 Nb4 Nb7 11_555 . 175.884(9)
Nb1 Nb4 Nb7 11_555 2_655 72.01(4)
Nb1 Nb4 Nb7 11_555 11_555 66.271(19)
Nb1 Nb4 Nb7 11_555 12_545 73.37(2)
Nb1 Nb4 Ga1 11_555 . 125.954(19)
Nb1 Nb4 Ga1 11_555 11_555 54.046(19)
Nb1 Nb4 Ga5 11_555 5_545 129.024(16)
Nb1 Nb4 Ga5 11_555 6_555 56.274(19)
Nb1 Nb4 Ga5 11_555 15_655 54.094(17)
Nb1 Nb4 Ga5 11_555 16_555 120.799(19)
Nb1 Nb4 Nb7 12_545 . 72.01(4)
Nb1 Nb4 Nb7 12_545 2_655 175.884(9)
Nb1 Nb4 Nb7 12_545 11_555 73.37(2)
Nb1 Nb4 Nb7 12_545 12_545 66.271(19)
Nb1 Nb4 Ga1 12_545 . 125.954(19)
Nb1 Nb4 Ga1 12_545 11_555 54.046(19)
Nb1 Nb4 Ga5 12_545 5_545 56.274(19)
Nb1 Nb4 Ga5 12_545 6_555 129.024(16)
Nb1 Nb4 Ga5 12_545 15_655 120.799(19)
Nb1 Nb4 Ga5 12_545 16_555 54.094(17)
Nb7 Nb4 Nb7 . 2_655 108.19(4)
Nb7 Nb4 Nb7 . 11_555 110.11(2)
Nb7 Nb4 Nb7 . 12_545 110.11(2)
Nb7 Nb4 Ga1 . . 54.096(19)
Nb7 Nb4 Ga1 . 11_555 125.904(19)
Nb7 Nb4 Ga5 . 5_545 54.623(17)
Nb7 Nb4 Ga5 . 6_555 120.31(2)
Nb7 Nb4 Ga5 . 15_655 129.577(16)
Nb7 Nb4 Ga5 . 16_555 55.752(19)
Nb7 Nb4 Nb7 2_655 11_555 110.11(2)
Nb7 Nb4 Nb7 2_655 12_545 110.11(2)
Nb7 Nb4 Ga1 2_655 . 54.096(19)
Nb7 Nb4 Ga1 2_655 11_555 125.904(19)
Nb7 Nb4 Ga5 2_655 5_545 120.31(2)
Nb7 Nb4 Ga5 2_655 6_555 54.623(17)
Nb7 Nb4 Ga5 2_655 15_655 55.752(19)
Nb7 Nb4 Ga5 2_655 16_555 129.577(16)
Nb7 Nb4 Nb7 11_555 12_545 108.19(4)
Nb7 Nb4 Ga1 11_555 . 125.904(19)
Nb7 Nb4 Ga1 11_555 11_555 54.096(19)
Nb7 Nb4 Ga5 11_555 5_545 129.577(16)
Nb7 Nb4 Ga5 11_555 6_555 55.752(19)
Nb7 Nb4 Ga5 11_555 15_655 120.31(2)
Nb7 Nb4 Ga5 11_555 16_555 54.623(17)
Nb7 Nb4 Ga1 12_545 . 125.904(19)
Nb7 Nb4 Ga1 12_545 11_555 54.096(19)
Nb7 Nb4 Ga5 12_545 5_545 55.752(19)
Nb7 Nb4 Ga5 12_545 6_555 129.577(16)
Nb7 Nb4 Ga5 12_545 15_655 54.623(17)
Nb7 Nb4 Ga5 12_545 16_555 120.31(2)
Ga1 Nb4 Ga1 . 11_555 180.0(5)
Ga1 Nb4 Ga5 . 5_545 86.366(7)
Ga1 Nb4 Ga5 . 6_555 86.366(7)
Ga1 Nb4 Ga5 . 15_655 93.634(7)
Ga1 Nb4 Ga5 . 16_555 93.634(7)
Ga1 Nb4 Ga5 11_555 5_545 93.634(7)
Ga1 Nb4 Ga5 11_555 6_555 93.634(7)
Ga1 Nb4 Ga5 11_555 15_655 86.366(7)
Ga1 Nb4 Ga5 11_555 16_555 86.366(7)
Ga5 Nb4 Ga5 5_545 6_555 172.732(11)
Ga5 Nb4 Ga5 5_545 15_655 90.23(3)
Ga5 Nb4 Ga5 5_545 16_555 90.23(3)
Ga5 Nb4 Ga5 6_555 15_655 90.23(3)
Ga5 Nb4 Ga5 6_555 16_555 90.23(3)
Ga5 Nb4 Ga5 15_655 16_555 172.732(11)
Nb3 Nb5 Nb3 . 7_555 72.639(16)
Nb3 Nb5 Ga3 . . 57.37(2)
Nb3 Nb5 Ga3 . 7_555 130.01(3)
Nb3 Nb5 Ga6 . . 56.464(18)
Nb3 Nb5 Ga6 . 7_555 56.464(18)
Nb3 Nb5 Ga7 . . 103.602(17)
Nb3 Nb5 Ga7 . 2_665 148.29(2)
Nb3 Nb5 Ga7 . 7_555 148.29(2)
Nb3 Nb5 Ga7 . 8_665 103.602(17)
Nb3 Nb5 Ga9 . . 96.262(12)
Nb3 Nb5 Ga9 . 7_555 96.262(12)
Nb3 Nb5 Ga3 7_555 . 130.01(3)
Nb3 Nb5 Ga3 7_555 7_555 57.37(2)
Nb3 Nb5 Ga6 7_555 . 56.464(18)
Nb3 Nb5 Ga6 7_555 7_555 56.464(18)
Nb3 Nb5 Ga7 7_555 . 148.29(2)
Nb3 Nb5 Ga7 7_555 2_665 103.602(17)
Nb3 Nb5 Ga7 7_555 7_555 103.602(17)
Nb3 Nb5 Ga7 7_555 8_665 148.29(2)
Nb3 Nb5 Ga9 7_555 . 96.262(12)
Nb3 Nb5 Ga9 7_555 7_555 96.262(12)
Ga3 Nb5 Ga3 . 7_555 172.62(2)
Ga3 Nb5 Ga6 . . 92.53(2)
Ga3 Nb5 Ga6 . 7_555 92.53(2)
Ga3 Nb5 Ga7 . . 55.81(2)
Ga3 Nb5 Ga7 . 2_665 118.37(2)
Ga3 Nb5 Ga7 . 7_555 118.37(2)
Ga3 Nb5 Ga7 . 8_665 55.81(2)
Ga3 Nb5 Ga9 . . 89.501(12)
Ga3 Nb5 Ga9 . 7_555 89.501(12)
Ga3 Nb5 Ga6 7_555 . 92.53(2)
Ga3 Nb5 Ga6 7_555 7_555 92.53(2)
Ga3 Nb5 Ga7 7_555 . 118.37(2)
Ga3 Nb5 Ga7 7_555 2_665 55.81(2)
Ga3 Nb5 Ga7 7_555 7_555 55.81(2)
Ga3 Nb5 Ga7 7_555 8_665 118.37(2)
Ga3 Nb5 Ga9 7_555 . 89.501(12)
Ga3 Nb5 Ga9 7_555 7_555 89.501(12)
Ga6 Nb5 Ga6 . 7_555 93.42(4)
Ga6 Nb5 Ga7 . . 94.58(3)
Ga6 Nb5 Ga7 . 2_665 94.58(3)
Ga6 Nb5 Ga7 . 7_555 147.60(2)
Ga6 Nb5 Ga7 . 8_665 147.60(2)
Ga6 Nb5 Ga9 . . 51.07(3)
Ga6 Nb5 Ga9 . 7_555 144.49(2)
Ga6 Nb5 Ga7 7_555 . 147.60(2)
Ga6 Nb5 Ga7 7_555 2_665 147.60(2)
Ga6 Nb5 Ga7 7_555 7_555 94.58(3)
Ga6 Nb5 Ga7 7_555 8_665 94.58(3)
Ga6 Nb5 Ga9 7_555 . 144.49(2)
Ga6 Nb5 Ga9 7_555 7_555 51.07(3)
Ga7 Nb5 Ga7 . 2_665 62.619(18)
Ga7 Nb5 Ga7 . 7_555 95.27(3)
Ga7 Nb5 Ga7 . 8_665 63.36(4)
Ga7 Nb5 Ga9 . . 52.296(19)
Ga7 Nb5 Ga9 . 7_555 115.41(3)
Ga7 Nb5 Ga7 2_665 7_555 63.36(4)
Ga7 Nb5 Ga7 2_665 8_665 95.27(3)
Ga7 Nb5 Ga9 2_665 . 52.296(19)
Ga7 Nb5 Ga9 2_665 7_555 115.41(3)
Ga7 Nb5 Ga7 7_555 8_665 62.619(18)
Ga7 Nb5 Ga9 7_555 . 115.41(3)
Ga7 Nb5 Ga9 7_555 7_555 52.296(19)
Ga7 Nb5 Ga9 8_665 . 115.41(3)
Ga7 Nb5 Ga9 8_665 7_555 52.296(19)
Ga9 Nb5 Ga9 . 7_555 164.44(2)
Nb7 Nb6 Nb7 5_555 12_555 107.01(3)
Nb7 Nb6 Ga4 5_555 5_555 56.95(2)
Nb7 Nb6 Ga5 5_555 5_555 103.51(2)
Nb7 Nb6 Ga5 5_555 12_555 55.96(2)
Nb7 Nb6 Ga7 5_555 2_665 124.02(2)
Nb7 Nb6 Ga8 5_555 . 55.882(19)
Nb7 Nb6 Ga8 5_555 2_665 110.97(4)
Nb7 Nb6 Ga9 5_555 . 88.88(3)
Nb7 Nb6 Ga9 5_555 2_665 152.321(19)
Nb7 Nb6 Ga4 12_555 5_555 56.95(2)
Nb7 Nb6 Ga5 12_555 5_555 55.96(2)
Nb7 Nb6 Ga5 12_555 12_555 103.51(2)
Nb7 Nb6 Ga7 12_555 2_665 124.02(2)
Nb7 Nb6 Ga8 12_555 . 110.97(4)
Nb7 Nb6 Ga8 12_555 2_665 55.882(19)
Nb7 Nb6 Ga9 12_555 . 152.321(19)
Nb7 Nb6 Ga9 12_555 2_665 88.88(3)
Ga4 Nb6 Ga5 5_555 5_555 94.460(16)
Ga4 Nb6 Ga5 5_555 12_555 94.460(16)
Ga4 Nb6 Ga7 5_555 2_665 176.303(17)
Ga4 Nb6 Ga8 5_555 . 61.53(2)
Ga4 Nb6 Ga8 5_555 2_665 61.53(2)
Ga4 Nb6 Ga9 5_555 . 120.77(2)
Ga4 Nb6 Ga9 5_555 2_665 120.77(2)
Ga5 Nb6 Ga5 5_555 12_555 59.135(13)
Ga5 Nb6 Ga7 5_555 2_665 88.754(17)
Ga5 Nb6 Ga8 5_555 . 153.86(2)
Ga5 Nb6 Ga8 5_555 2_665 109.497(17)
Ga5 Nb6 Ga9 5_555 . 143.16(3)
Ga5 Nb6 Ga9 5_555 2_665 104.168(18)
Ga5 Nb6 Ga7 12_555 2_665 88.754(17)
Ga5 Nb6 Ga8 12_555 . 109.497(17)
Ga5 Nb6 Ga8 12_555 2_665 153.86(2)
Ga5 Nb6 Ga9 12_555 . 104.168(18)
Ga5 Nb6 Ga9 12_555 2_665 143.16(3)
Ga7 Nb6 Ga8 2_665 . 115.63(3)
Ga7 Nb6 Ga8 2_665 2_665 115.63(3)
Ga7 Nb6 Ga9 2_665 . 56.47(2)
Ga7 Nb6 Ga9 2_665 2_665 56.47(2)
Ga8 Nb6 Ga8 . 2_665 69.70(2)
Ga8 Nb6 Ga9 . . 59.24(4)
Ga8 Nb6 Ga9 . 2_665 97.58(2)
Ga8 Nb6 Ga9 2_665 . 97.58(2)
Ga8 Nb6 Ga9 2_665 2_665 59.24(4)
Ga9 Nb6 Ga9 . 2_665 68.522(19)
Nb3 Nb7 Nb4 . . 111.42(3)
Nb3 Nb7 Nb6 . 5_545 113.13(3)
Nb3 Nb7 Ga1 . . 58.647(18)
Nb3 Nb7 Ga2 . 1_545 55.82(3)
Nb3 Nb7 Ga4 . . 62.33(2)
Nb3 Nb7 Ga5 . 5_545 150.822(17)
Nb3 Nb7 Ga5 . 16_555 102.11(4)
Nb3 Nb7 Ga6 . . 54.377(17)
Nb3 Nb7 Ga8 . 5_545 117.26(2)
Nb4 Nb7 Nb6 . 5_545 108.34(4)
Nb4 Nb7 Ga1 . . 62.99(4)
Nb4 Nb7 Ga2 . 1_545 133.68(2)
Nb4 Nb7 Ga4 . . 156.113(17)
Nb4 Nb7 Ga5 . 5_545 60.157(18)
Nb4 Nb7 Ga5 . 16_555 59.65(2)
Nb4 Nb7 Ga6 . . 104.066(13)
Nb4 Nb7 Ga8 . 5_545 130.65(2)
Nb6 Nb7 Ga1 5_545 . 159.022(16)
Nb6 Nb7 Ga2 5_545 1_545 117.58(3)
Nb6 Nb7 Ga4 5_545 . 59.57(4)
Nb6 Nb7 Ga5 5_545 5_545 95.72(3)
Nb6 Nb7 Ga5 5_545 16_555 58.27(2)
Nb6 Nb7 Ga6 5_545 . 65.273(17)
Nb6 Nb7 Ga8 5_545 5_545 59.25(2)
Ga1 Nb7 Ga2 . 1_545 75.35(3)
Ga1 Nb7 Ga4 . . 120.14(3)
Ga1 Nb7 Ga5 . 5_545 95.57(2)
Ga1 Nb7 Ga5 . 16_555 102.84(2)
Ga1 Nb7 Ga6 . . 97.242(14)
Ga1 Nb7 Ga8 . 5_545 141.39(2)
Ga2 Nb7 Ga4 1_545 . 64.27(2)
Ga2 Nb7 Ga5 1_545 5_545 107.64(3)
Ga2 Nb7 Ga5 1_545 16_555 155.77(2)
Ga2 Nb7 Ga6 1_545 . 100.21(2)
Ga2 Nb7 Ga8 1_545 5_545 73.44(2)
Ga4 Nb7 Ga5 . 5_545 136.827(19)
Ga4 Nb7 Ga5 . 16_555 97.94(3)
Ga4 Nb7 Ga6 . . 52.764(14)
Ga4 Nb7 Ga8 . 5_545 63.81(3)
Ga5 Nb7 Ga5 5_545 16_555 96.60(4)
Ga5 Nb7 Ga6 5_545 . 151.49(2)
Ga5 Nb7 Ga8 5_545 5_545 73.17(2)
Ga5 Nb7 Ga6 16_555 . 55.71(3)
Ga5 Nb7 Ga8 16_555 5_545 114.92(2)
Ga6 Nb7 Ga8 . 5_545 110.12(2)
Nb1 Ga1 Nb1 . 2_655 128.63(4)
Nb1 Ga1 Nb3 . . 69.11(3)
Nb1 Ga1 Nb3 . 2_655 139.835(15)
Nb1 Ga1 Nb4 . . 64.315(19)
Nb1 Ga1 Nb7 . . 74.428(16)
Nb1 Ga1 Nb7 . 2_655 82.747(18)
Nb1 Ga1 Ga1 . 9_655 115.685(19)
Nb1 Ga1 Ga3 . . 55.06(3)
Nb1 Ga1 Ga3 . 2_655 162.498(14)
Nb1 Ga1 Nb3 2_655 . 139.835(15)
Nb1 Ga1 Nb3 2_655 2_655 69.11(3)
Nb1 Ga1 Nb4 2_655 . 64.315(19)
Nb1 Ga1 Nb7 2_655 . 82.747(18)
Nb1 Ga1 Nb7 2_655 2_655 74.428(16)
Nb1 Ga1 Ga1 2_655 9_655 115.685(19)
Nb1 Ga1 Ga3 2_655 . 162.498(14)
Nb1 Ga1 Ga3 2_655 2_655 55.06(3)
Nb3 Ga1 Nb3 . 2_655 123.90(4)
Nb3 Ga1 Nb4 . . 118.052(18)
Nb3 Ga1 Nb7 . . 67.03(3)
Nb3 Ga1 Nb7 . 2_655 144.941(15)
Nb3 Ga1 Ga1 . 9_655 61.948(18)
Nb3 Ga1 Ga3 . . 56.92(2)
Nb3 Ga1 Ga3 . 2_655 97.61(3)
Nb3 Ga1 Nb4 2_655 . 118.052(18)
Nb3 Ga1 Nb7 2_655 . 144.941(15)
Nb3 Ga1 Nb7 2_655 2_655 67.03(3)
Nb3 Ga1 Ga1 2_655 9_655 61.948(18)
Nb3 Ga1 Ga3 2_655 . 97.61(3)
Nb3 Ga1 Ga3 2_655 2_655 56.92(2)
Nb4 Ga1 Nb7 . . 62.91(2)
Nb4 Ga1 Nb7 . 2_655 62.91(2)
Nb4 Ga1 Ga1 . 9_655 180.0(5)
Nb4 Ga1 Ga3 . . 116.070(18)
Nb4 Ga1 Ga3 . 2_655 116.070(18)
Nb7 Ga1 Nb7 . 2_655 125.83(4)
Nb7 Ga1 Ga1 . 9_655 117.09(2)
Nb7 Ga1 Ga3 . . 113.501(17)
Nb7 Ga1 Ga3 . 2_655 90.08(2)
Nb7 Ga1 Ga1 2_655 9_655 117.09(2)
Nb7 Ga1 Ga3 2_655 . 90.08(2)
Nb7 Ga1 Ga3 2_655 2_655 113.501(17)
Ga1 Ga1 Ga3 9_655 . 63.930(18)
Ga1 Ga1 Ga3 9_655 2_655 63.930(18)
Ga3 Ga1 Ga3 . 2_655 127.86(4)
Nb2 Ga2 Nb2 2_665 7_555 77.62(4)
Nb2 Ga2 Nb3 2_665 1_565 135.39(2)
Nb2 Ga2 Nb7 2_665 1_565 71.61(3)
Nb2 Ga2 Nb7 2_665 10_565 146.91(2)
Nb2 Ga2 Ga2 2_665 8_665 56.01(2)
Nb2 Ga2 Ga3 2_665 2_665 60.23(2)
Nb2 Ga2 Ga4 2_665 1_565 106.86(3)
Nb2 Ga2 Ga4 2_665 7_565 146.29(3)
Nb2 Ga2 Nb3 7_555 1_565 135.39(2)
Nb2 Ga2 Nb7 7_555 1_565 146.91(2)
Nb2 Ga2 Nb7 7_555 10_565 71.61(3)
Nb2 Ga2 Ga2 7_555 8_665 56.01(2)
Nb2 Ga2 Ga3 7_555 2_665 60.23(2)
Nb2 Ga2 Ga4 7_555 1_565 146.29(3)
Nb2 Ga2 Ga4 7_555 7_565 106.86(3)
Nb3 Ga2 Nb7 1_565 1_565 67.135(18)
Nb3 Ga2 Nb7 1_565 10_565 67.135(18)
Nb3 Ga2 Ga2 1_565 8_665 159.84(3)
Nb3 Ga2 Ga3 1_565 2_665 105.58(3)
Nb3 Ga2 Ga4 1_565 1_565 64.10(3)
Nb3 Ga2 Ga4 1_565 7_565 64.10(3)
Nb7 Ga2 Nb7 1_565 10_565 133.89(4)
Nb7 Ga2 Ga2 1_565 8_665 112.432(18)
Nb7 Ga2 Ga3 1_565 2_665 93.284(18)
Nb7 Ga2 Ga4 1_565 1_565 58.074(19)
Nb7 Ga2 Ga4 1_565 7_565 105.46(3)
Nb7 Ga2 Ga2 10_565 8_665 112.432(18)
Nb7 Ga2 Ga3 10_565 2_665 93.284(18)
Nb7 Ga2 Ga4 10_565 1_565 105.46(3)
Nb7 Ga2 Ga4 10_565 7_565 58.074(19)
Ga2 Ga2 Ga3 8_665 2_665 94.59(3)
Ga2 Ga2 Ga4 8_665 1_565 97.93(3)
Ga2 Ga2 Ga4 8_665 7_565 97.93(3)
Ga3 Ga2 Ga4 2_665 1_565 151.31(2)
Ga3 Ga2 Ga4 2_665 7_565 151.31(2)
Ga4 Ga2 Ga4 1_565 7_565 51.21(3)
Nb1 Ga3 Nb1 . 10_555 140.04(3)
Nb1 Ga3 Nb2 . . 71.61(3)
Nb1 Ga3 Nb2 . 8_665 148.36(2)
Nb1 Ga3 Nb3 . . 70.322(18)
Nb1 Ga3 Nb5 . . 77.245(17)
Nb1 Ga3 Ga1 . . 56.672(18)
Nb1 Ga3 Ga1 . 9_655 106.06(3)
Nb1 Ga3 Ga2 . 2_665 102.994(18)
Nb1 Ga3 Ga7 . . 63.08(3)
Nb1 Ga3 Ga7 . 8_665 126.33(3)
Nb1 Ga3 Nb2 10_555 . 148.36(2)
Nb1 Ga3 Nb2 10_555 8_665 71.61(3)
Nb1 Ga3 Nb3 10_555 . 70.322(18)
Nb1 Ga3 Nb5 10_555 . 77.245(17)
Nb1 Ga3 Ga1 10_555 . 106.06(3)
Nb1 Ga3 Ga1 10_555 9_655 56.672(18)
Nb1 Ga3 Ga2 10_555 2_665 102.994(18)
Nb1 Ga3 Ga7 10_555 . 126.33(3)
Nb1 Ga3 Ga7 10_555 8_665 63.08(3)
Nb2 Ga3 Nb2 . 8_665 76.75(4)
Nb2 Ga3 Nb3 . . 140.69(2)
Nb2 Ga3 Nb5 . . 120.07(2)
Nb2 Ga3 Ga1 . . 92.63(3)
Nb2 Ga3 Ga1 . 9_655 126.26(2)
Nb2 Ga3 Ga2 . 2_665 59.31(2)
Nb2 Ga3 Ga7 . . 59.26(2)
Nb2 Ga3 Ga7 . 8_665 100.33(3)
Nb2 Ga3 Nb3 8_665 . 140.69(2)
Nb2 Ga3 Nb5 8_665 . 120.07(2)
Nb2 Ga3 Ga1 8_665 . 126.26(2)
Nb2 Ga3 Ga1 8_665 9_655 92.63(3)
Nb2 Ga3 Ga2 8_665 2_665 59.31(2)
Nb2 Ga3 Ga7 8_665 . 100.33(3)
Nb2 Ga3 Ga7 8_665 8_665 59.26(2)
Nb3 Ga3 Nb5 . . 59.56(3)
Nb3 Ga3 Ga1 . . 57.966(14)
Nb3 Ga3 Ga1 . 9_655 57.966(14)
Nb3 Ga3 Ga2 . 2_665 121.34(3)
Nb3 Ga3 Ga7 . . 109.79(2)
Nb3 Ga3 Ga7 . 8_665 109.79(2)
Nb5 Ga3 Ga1 . . 110.87(3)
Nb5 Ga3 Ga1 . 9_655 110.87(3)
Nb5 Ga3 Ga2 . 2_665 179.10(3)
Nb5 Ga3 Ga7 . . 61.13(2)
Nb5 Ga3 Ga7 . 8_665 61.13(2)
Ga1 Ga3 Ga1 . 9_655 52.14(3)
Ga1 Ga3 Ga2 . 2_665 69.92(3)
Ga1 Ga3 Ga7 . . 119.05(4)
Ga1 Ga3 Ga7 . 8_665 166.96(2)
Ga1 Ga3 Ga2 9_655 2_665 69.92(3)
Ga1 Ga3 Ga7 9_655 . 166.96(2)
Ga1 Ga3 Ga7 9_655 8_665 119.05(4)
Ga2 Ga3 Ga7 2_665 . 118.18(3)
Ga2 Ga3 Ga7 2_665 8_665 118.18(3)
Ga7 Ga3 Ga7 . 8_665 67.56(4)
Nb3 Ga4 Nb3 . 7_555 68.030(17)
Nb3 Ga4 Nb6 . 5_545 116.96(2)
Nb3 Ga4 Nb7 . . 63.04(3)
Nb3 Ga4 Nb7 . 16_555 120.45(2)
Nb3 Ga4 Ga2 . 1_545 54.37(2)
Nb3 Ga4 Ga2 . 7_455 114.48(3)
Nb3 Ga4 Ga4 . 7_555 65.02(2)
Nb3 Ga4 Ga6 . . 58.41(3)
Nb3 Ga4 Ga8 . 5_545 112.11(2)
Nb3 Ga4 Ga8 . 6_455 175.25(2)
Nb3 Ga4 Nb6 7_555 5_545 116.96(2)
Nb3 Ga4 Nb7 7_555 . 120.45(2)
Nb3 Ga4 Nb7 7_555 16_555 63.04(3)
Nb3 Ga4 Ga2 7_555 1_545 114.48(3)
Nb3 Ga4 Ga2 7_555 7_455 54.37(2)
Nb3 Ga4 Ga4 7_555 7_555 65.02(2)
Nb3 Ga4 Ga6 7_555 . 58.41(3)
Nb3 Ga4 Ga8 7_555 5_545 175.25(2)
Nb3 Ga4 Ga8 7_555 6_455 112.11(2)
Nb6 Ga4 Nb7 5_545 . 63.48(2)
Nb6 Ga4 Nb7 5_545 16_555 63.48(2)
Nb6 Ga4 Ga2 5_545 1_545 115.19(2)
Nb6 Ga4 Ga2 5_545 7_455 115.19(2)
Nb6 Ga4 Ga4 5_545 7_555 177.48(2)
Nb6 Ga4 Ga6 5_545 . 72.35(2)
Nb6 Ga4 Ga8 5_545 5_545 58.52(2)
Nb6 Ga4 Ga8 5_545 6_455 58.52(2)
Nb7 Ga4 Nb7 . 16_555 118.23(3)
Nb7 Ga4 Ga2 . 1_545 57.66(3)
Nb7 Ga4 Ga2 . 7_455 174.04(2)
Nb7 Ga4 Ga4 . 7_555 117.21(2)
Nb7 Ga4 Ga6 . . 67.87(3)
Nb7 Ga4 Ga8 . 5_545 56.99(2)
Nb7 Ga4 Ga8 . 6_455 114.00(4)
Nb7 Ga4 Ga2 16_555 1_545 174.04(2)
Nb7 Ga4 Ga2 16_555 7_455 57.66(3)
Nb7 Ga4 Ga4 16_555 7_555 117.21(2)
Nb7 Ga4 Ga6 16_555 . 67.87(3)
Nb7 Ga4 Ga8 16_555 5_545 114.00(4)
Nb7 Ga4 Ga8 16_555 6_455 56.99(2)
Ga2 Ga4 Ga2 1_545 7_455 126.04(3)
Ga2 Ga4 Ga4 1_545 7_555 64.39(2)
Ga2 Ga4 Ga6 1_545 . 106.18(3)
Ga2 Ga4 Ga8 1_545 5_545 68.07(3)
Ga2 Ga4 Ga8 1_545 6_455 127.93(2)
Ga2 Ga4 Ga4 7_455 7_555 64.39(2)
Ga2 Ga4 Ga6 7_455 . 106.18(3)
Ga2 Ga4 Ga8 7_455 5_545 127.93(2)
Ga2 Ga4 Ga8 7_455 6_455 68.07(3)
Ga4 Ga4 Ga6 7_555 . 110.17(2)
Ga4 Ga4 Ga8 7_555 5_545 119.55(3)
Ga4 Ga4 Ga8 7_555 6_455 119.55(3)
Ga6 Ga4 Ga8 . 5_545 117.34(3)
Ga6 Ga4 Ga8 . 6_455 117.34(3)
Ga8 Ga4 Ga8 5_545 6_455 67.33(2)
Nb1 Ga5 Nb1 6_455 16_555 132.18(2)
Nb1 Ga5 Nb2 6_455 6_455 72.35(3)
Nb1 Ga5 Nb4 6_455 5_555 66.88(2)
Nb1 Ga5 Nb6 6_455 5_545 72.144(17)
Nb1 Ga5 Nb7 6_455 5_555 84.43(3)
Nb1 Ga5 Nb7 6_455 16_555 81.83(4)
Nb1 Ga5 Ga5 6_455 16_555 115.08(2)
Nb1 Ga5 Ga6 6_455 . 140.36(2)
Nb1 Ga5 Ga8 6_455 . 117.32(4)
Nb1 Ga5 Nb2 16_555 6_455 142.80(2)
Nb1 Ga5 Nb4 16_555 5_555 65.616(18)
Nb1 Ga5 Nb6 16_555 5_545 128.26(3)
Nb1 Ga5 Nb7 16_555 5_555 80.93(4)
Nb1 Ga5 Nb7 16_555 16_555 73.46(3)
Nb1 Ga5 Ga5 16_555 16_555 112.06(2)
Nb1 Ga5 Ga6 16_555 . 63.30(3)
Nb1 Ga5 Ga8 16_555 . 89.63(3)
Nb2 Ga5 Nb4 6_455 5_555 123.59(2)
Nb2 Ga5 Nb6 6_455 5_545 81.94(2)
Nb2 Ga5 Nb7 6_455 5_555 73.75(3)
Nb2 Ga5 Nb7 6_455 16_555 143.66(2)
Nb2 Ga5 Ga5 6_455 16_555 60.04(2)
Nb2 Ga5 Ga6 6_455 . 119.15(4)
Nb2 Ga5 Ga8 6_455 . 53.471(17)
Nb4 Ga5 Nb6 5_555 5_545 118.38(2)
Nb4 Ga5 Nb7 5_555 5_555 65.22(2)
Nb4 Ga5 Nb7 5_555 16_555 64.596(19)
Nb4 Ga5 Ga5 5_555 16_555 176.309(16)
Nb4 Ga5 Ga6 5_555 . 117.16(2)
Nb4 Ga5 Ga8 5_555 . 117.58(2)
Nb6 Ga5 Nb7 5_545 5_555 150.42(2)
Nb6 Ga5 Nb7 5_545 16_555 65.772(14)
Nb6 Ga5 Ga5 5_545 16_555 60.43(2)
Nb6 Ga5 Ga6 5_545 . 72.434(17)
Nb6 Ga5 Ga8 5_545 . 121.524(16)
Nb7 Ga5 Nb7 5_555 16_555 129.43(2)
Nb7 Ga5 Ga5 5_555 16_555 117.69(2)
Nb7 Ga5 Ga6 5_555 . 134.53(2)
Nb7 Ga5 Ga8 5_555 . 54.384(16)
Nb7 Ga5 Ga5 16_555 16_555 112.22(2)
Nb7 Ga5 Ga6 16_555 . 67.77(3)
Nb7 Ga5 Ga8 16_555 . 160.489(19)
Ga5 Ga5 Ga6 16_555 . 59.25(2)
Ga5 Ga5 Ga8 16_555 . 64.70(2)
Ga6 Ga5 Ga8 . . 96.21(3)
Nb1 Ga6 Nb1 . 16_555 114.862(16)
Nb1 Ga6 Nb3 . . 68.07(2)
Nb1 Ga6 Nb3 . 7_555 131.26(2)
Nb1 Ga6 Nb5 . . 74.13(2)
Nb1 Ga6 Nb7 . . 67.834(12)
Nb1 Ga6 Nb7 . 16_555 165.08(2)
Nb1 Ga6 Ga4 . . 122.26(3)
Nb1 Ga6 Ga5 . . 111.06(3)
Nb1 Ga6 Ga5 . 16_555 59.832(15)
Nb1 Ga6 Ga9 . . 57.81(2)
Nb1 Ga6 Nb3 16_555 . 131.26(2)
Nb1 Ga6 Nb3 16_555 7_555 68.07(2)
Nb1 Ga6 Nb5 16_555 . 74.13(2)
Nb1 Ga6 Nb7 16_555 . 165.08(2)
Nb1 Ga6 Nb7 16_555 16_555 67.834(12)
Nb1 Ga6 Ga4 16_555 . 122.26(3)
Nb1 Ga6 Ga5 16_555 . 59.832(15)
Nb1 Ga6 Ga5 16_555 16_555 111.06(3)
Nb1 Ga6 Ga9 16_555 . 57.81(2)
Nb3 Ga6 Nb3 . 7_555 75.59(4)
Nb3 Ga6 Nb5 . . 59.59(3)
Nb3 Ga6 Nb7 . . 63.66(2)
Nb3 Ga6 Nb7 . 16_555 122.23(2)
Nb3 Ga6 Ga4 . . 68.94(3)
Nb3 Ga6 Ga5 . . 168.68(2)
Nb3 Ga6 Ga5 . 16_555 110.72(4)
Nb3 Ga6 Ga9 . . 111.69(3)
Nb3 Ga6 Nb5 7_555 . 59.59(3)
Nb3 Ga6 Nb7 7_555 . 122.23(2)
Nb3 Ga6 Nb7 7_555 16_555 63.66(2)
Nb3 Ga6 Ga4 7_555 . 68.94(3)
Nb3 Ga6 Ga5 7_555 . 110.72(4)
Nb3 Ga6 Ga5 7_555 16_555 168.68(2)
Nb3 Ga6 Ga9 7_555 . 111.69(3)
Nb5 Ga6 Nb7 . . 119.86(2)
Nb5 Ga6 Nb7 . 16_555 119.86(2)
Nb5 Ga6 Ga4 . . 113.12(4)
Nb5 Ga6 Ga5 . . 131.59(3)
Nb5 Ga6 Ga5 . 16_555 131.59(3)
Nb5 Ga6 Ga9 . . 67.71(3)
Nb7 Ga6 Nb7 . 16_555 105.717(15)
Nb7 Ga6 Ga4 . . 59.36(2)
Nb7 Ga6 Ga5 . . 105.28(2)
Nb7 Ga6 Ga5 . 16_555 56.518(16)
Nb7 Ga6 Ga9 . . 120.32(3)
Nb7 Ga6 Ga4 16_555 . 59.36(2)
Nb7 Ga6 Ga5 16_555 . 56.518(16)
Nb7 Ga6 Ga5 16_555 16_555 105.28(2)
Nb7 Ga6 Ga9 16_555 . 120.32(3)
Ga4 Ga6 Ga5 . . 103.97(3)
Ga4 Ga6 Ga5 . 16_555 103.97(3)
Ga4 Ga6 Ga9 . . 179.17(3)
Ga5 Ga6 Ga5 . 16_555 61.50(4)
Ga5 Ga6 Ga9 . . 75.33(3)
Ga5 Ga6 Ga9 16_555 . 75.33(3)
Nb1 Ga7 Nb1 . 15_665 123.93(3)
Nb1 Ga7 Nb2 . . 69.98(3)
Nb1 Ga7 Nb5 . . 75.65(2)
Nb1 Ga7 Nb5 . 2_665 160.36(2)
Nb1 Ga7 Nb6 . 2_665 67.718(17)
Nb1 Ga7 Ga3 . . 57.16(3)
Nb1 Ga7 Ga3 . 8_665 126.49(2)
Nb1 Ga7 Ga7 . 2_665 108.49(3)
Nb1 Ga7 Ga7 . 8_665 110.29(2)
Nb1 Ga7 Ga9 . . 57.812(18)
Nb1 Ga7 Ga9 . 2_665 118.58(4)
Nb1 Ga7 Nb2 15_665 . 69.98(3)
Nb1 Ga7 Nb5 15_665 . 160.36(2)
Nb1 Ga7 Nb5 15_665 2_665 75.65(2)
Nb1 Ga7 Nb6 15_665 2_665 67.718(17)
Nb1 Ga7 Ga3 15_665 . 126.49(2)
Nb1 Ga7 Ga3 15_665 8_665 57.16(3)
Nb1 Ga7 Ga7 15_665 2_665 108.49(3)
Nb1 Ga7 Ga7 15_665 8_665 110.29(2)
Nb1 Ga7 Ga9 15_665 . 118.58(4)
Nb1 Ga7 Ga9 15_665 2_665 57.812(18)
Nb2 Ga7 Nb5 . . 123.89(2)
Nb2 Ga7 Nb5 . 2_665 123.89(2)
Nb2 Ga7 Nb6 . 2_665 79.476(16)
Nb2 Ga7 Ga3 . . 61.17(2)
Nb2 Ga7 Ga3 . 8_665 61.17(2)
Nb2 Ga7 Ga7 . 2_665 175.70(3)
Nb2 Ga7 Ga7 . 8_665 94.303(18)
Nb2 Ga7 Ga9 . . 121.21(3)
Nb2 Ga7 Ga9 . 2_665 121.21(3)
Nb5 Ga7 Nb5 . 2_665 84.73(2)
Nb5 Ga7 Nb6 . 2_665 125.34(2)
Nb5 Ga7 Ga3 . . 63.06(2)
Nb5 Ga7 Ga3 . 8_665 114.52(4)
Nb5 Ga7 Ga7 . 2_665 58.69(2)
Nb5 Ga7 Ga7 . 8_665 58.32(2)
Nb5 Ga7 Ga9 . . 68.46(4)
Nb5 Ga7 Ga9 . 2_665 113.88(2)
Nb5 Ga7 Nb6 2_665 2_665 125.34(2)
Nb5 Ga7 Ga3 2_665 . 114.52(4)
Nb5 Ga7 Ga3 2_665 8_665 63.06(2)
Nb5 Ga7 Ga7 2_665 2_665 58.69(2)
Nb5 Ga7 Ga7 2_665 8_665 58.32(2)
Nb5 Ga7 Ga9 2_665 . 113.88(2)
Nb5 Ga7 Ga9 2_665 2_665 68.46(4)
Nb6 Ga7 Ga3 2_665 . 119.72(3)
Nb6 Ga7 Ga3 2_665 8_665 119.72(3)
Nb6 Ga7 Ga7 2_665 2_665 96.221(18)
Nb6 Ga7 Ga7 2_665 8_665 173.779(18)
Nb6 Ga7 Ga9 2_665 . 58.01(3)
Nb6 Ga7 Ga9 2_665 2_665 58.01(3)
Ga3 Ga7 Ga3 . 8_665 80.19(3)
Ga3 Ga7 Ga7 . 2_665 121.69(3)
Ga3 Ga7 Ga7 . 8_665 56.22(2)
Ga3 Ga7 Ga9 . . 104.96(3)
Ga3 Ga7 Ga9 . 2_665 174.85(2)
Ga3 Ga7 Ga7 8_665 2_665 121.69(3)
Ga3 Ga7 Ga7 8_665 8_665 56.22(2)
Ga3 Ga7 Ga9 8_665 . 174.85(2)
Ga3 Ga7 Ga9 8_665 2_665 104.96(3)
Ga7 Ga7 Ga7 2_665 8_665 90.000(18)
Ga7 Ga7 Ga9 2_665 . 55.64(2)
Ga7 Ga7 Ga9 2_665 2_665 55.64(2)
Ga7 Ga7 Ga9 8_665 . 126.47(3)
Ga7 Ga7 Ga9 8_665 2_665 126.47(3)
Ga9 Ga7 Ga9 . 2_665 69.89(3)
Nb2 Ga8 Nb6 6_455 . 135.74(2)
Nb2 Ga8 Nb6 6_455 2_665 135.74(2)
Nb2 Ga8 Nb7 6_455 5_555 73.27(3)
Nb2 Ga8 Nb7 6_455 11_555 73.27(3)
Nb2 Ga8 Ga4 6_455 5_555 109.70(3)
Nb2 Ga8 Ga4 6_455 6_555 109.70(3)
Nb2 Ga8 Ga5 6_455 . 54.50(3)
Nb2 Ga8 Ga5 6_455 16_555 54.50(3)
Nb2 Ga8 Ga9 6_455 . 113.04(2)
Nb6 Ga8 Nb6 . 2_665 80.54(2)
Nb6 Ga8 Nb7 . 5_555 64.863(18)
Nb6 Ga8 Nb7 . 11_555 144.26(3)
Nb6 Ga8 Ga4 . 5_555 59.95(4)
Nb6 Ga8 Ga4 . 6_555 111.46(2)
Nb6 Ga8 Ga5 . . 87.54(2)
Nb6 Ga8 Ga5 . 16_555 120.64(4)
Nb6 Ga8 Ga9 . . 58.50(2)
Nb6 Ga8 Nb7 2_665 5_555 144.26(3)
Nb6 Ga8 Nb7 2_665 11_555 64.863(18)
Nb6 Ga8 Ga4 2_665 5_555 111.46(2)
Nb6 Ga8 Ga4 2_665 6_555 59.95(4)
Nb6 Ga8 Ga5 2_665 . 120.64(4)
Nb6 Ga8 Ga5 2_665 16_555 87.54(2)
Nb6 Ga8 Ga9 2_665 . 58.50(2)
Nb7 Ga8 Nb7 5_555 11_555 146.049(19)
Nb7 Ga8 Ga4 5_555 5_555 59.198(16)
Nb7 Ga8 Ga4 5_555 6_555 140.38(3)
Nb7 Ga8 Ga5 5_555 . 52.44(2)
Nb7 Ga8 Ga5 5_555 16_555 102.01(2)
Nb7 Ga8 Ga9 5_555 . 93.902(19)
Nb7 Ga8 Ga4 11_555 5_555 140.38(3)
Nb7 Ga8 Ga4 11_555 6_555 59.198(16)
Nb7 Ga8 Ga5 11_555 . 102.01(2)
Nb7 Ga8 Ga5 11_555 16_555 52.44(2)
Nb7 Ga8 Ga9 11_555 . 93.902(19)
Ga4 Ga8 Ga4 5_555 6_555 84.20(2)
Ga4 Ga8 Ga5 5_555 . 111.55(2)
Ga4 Ga8 Ga5 5_555 16_555 160.11(2)
Ga4 Ga8 Ga9 5_555 . 118.44(3)
Ga4 Ga8 Ga5 6_555 . 160.11(2)
Ga4 Ga8 Ga5 6_555 16_555 111.55(2)
Ga4 Ga8 Ga9 6_555 . 118.44(3)
Ga5 Ga8 Ga5 . 16_555 50.608(14)
Ga5 Ga8 Ga9 . . 65.77(2)
Ga5 Ga8 Ga9 16_555 . 65.77(2)
Nb1 Ga9 Nb1 . 16_555 129.22(2)
Nb1 Ga9 Nb5 . . 74.038(17)
Nb1 Ga9 Nb6 . . 157.02(2)
Nb1 Ga9 Nb6 . 2_665 73.033(19)
Nb1 Ga9 Ga6 . . 65.12(3)
Nb1 Ga9 Ga7 . . 64.061(18)
Nb1 Ga9 Ga7 . 2_665 125.62(3)
Nb1 Ga9 Ga8 . . 102.53(2)
Nb1 Ga9 Ga9 . 2_665 111.29(3)
Nb1 Ga9 Nb5 16_555 . 74.038(17)
Nb1 Ga9 Nb6 16_555 . 73.033(19)
Nb1 Ga9 Nb6 16_555 2_665 157.02(2)
Nb1 Ga9 Ga6 16_555 . 65.12(3)
Nb1 Ga9 Ga7 16_555 . 125.62(3)
Nb1 Ga9 Ga7 16_555 2_665 64.061(18)
Nb1 Ga9 Ga8 16_555 . 102.53(2)
Nb1 Ga9 Ga9 16_555 2_665 111.29(3)
Nb5 Ga9 Nb6 . . 123.66(2)
Nb5 Ga9 Nb6 . 2_665 123.66(2)
Nb5 Ga9 Ga6 . . 61.221(19)
Nb5 Ga9 Ga7 . . 59.24(3)
Nb5 Ga9 Ga7 . 2_665 59.24(3)
Nb5 Ga9 Ga8 . . 170.50(2)
Nb5 Ga9 Ga9 . 2_665 97.780(19)
Nb6 Ga9 Nb6 . 2_665 84.29(2)
Nb6 Ga9 Ga6 . . 134.30(2)
Nb6 Ga9 Ga7 . . 110.07(2)
Nb6 Ga9 Ga7 . 2_665 65.52(4)
Nb6 Ga9 Ga8 . . 62.27(2)
Nb6 Ga9 Ga9 . 2_665 55.74(2)
Nb6 Ga9 Ga6 2_665 . 134.30(2)
Nb6 Ga9 Ga7 2_665 . 65.52(4)
Nb6 Ga9 Ga7 2_665 2_665 110.07(2)
Nb6 Ga9 Ga8 2_665 . 62.27(2)
Nb6 Ga9 Ga9 2_665 2_665 55.74(2)
Ga6 Ga9 Ga7 . . 108.77(3)
Ga6 Ga9 Ga7 . 2_665 108.77(3)
Ga6 Ga9 Ga8 . . 109.28(3)
Ga6 Ga9 Ga9 . 2_665 159.00(3)
Ga7 Ga9 Ga7 . 2_665 68.72(2)
Ga7 Ga9 Ga8 . . 127.69(3)
Ga7 Ga9 Ga9 . 2_665 55.06(2)
Ga7 Ga9 Ga8 2_665 . 127.69(3)
Ga7 Ga9 Ga9 2_665 2_665 55.06(2)
Ga8 Ga9 Ga9 . 2_665 91.723(19)

loop_
_geom_bond_atom_site_label_1
_geom_bond_atom_site_label_2
_geom_bond_site_symmetry_2
_geom_bond_distance
Nb1 Nb4 . 3.0219(18)
Nb1 Ga1 . 2.7144(16)
Nb1 Ga3 . 2.663(3)
Nb1 Ga5 6_555 2.6614(16)
Nb1 Ga5 16_555 2.7595(19)
Nb1 Ga6 . 2.8514(18)
Nb1 Ga7 . 2.8263(15)
Nb1 Ga9 . 2.6599(15)
Nb2 Ga2 2_665 2.7561(18)
Nb2 Ga2 7_555 2.7561(18)
Nb2 Ga3 . 2.7823(18)
Nb2 Ga3 8_665 2.7823(18)
Nb2 Ga5 6_555 2.737(3)
Nb2 Ga5 11_555 2.737(3)
Nb2 Ga7 . 2.7297(13)
Nb2 Ga8 6_555 2.7012(13)
Nb3 Nb5 . 2.8536(19)
Nb3 Nb7 . 3.041(3)
Nb3 Nb7 10_555 3.041(3)
Nb3 Ga1 . 2.8202(13)
Nb3 Ga1 9_655 2.8202(13)
Nb3 Ga2 1_545 2.7297(16)
Nb3 Ga3 . 2.7875(18)
Nb3 Ga4 . 3.0213(18)
Nb3 Ga4 7_555 3.0213(18)
Nb3 Ga6 . 2.758(2)
Nb3 Ga6 7_555 2.758(2)
Nb4 Nb7 . 2.9487(18)
Nb4 Nb7 2_655 2.9487(18)
Nb4 Nb7 11_555 2.9487(18)
Nb4 Nb7 12_545 2.9487(18)
Nb4 Ga1 . 2.951(4)
Nb4 Ga1 11_555 2.951(4)
Nb4 Ga5 5_545 2.8171(13)
Nb4 Ga5 6_555 2.8171(13)
Nb4 Ga5 15_655 2.8171(13)
Nb4 Ga5 16_555 2.8171(13)
Nb5 Ga3 . 2.9512(15)
Nb5 Ga3 7_555 2.9512(15)
Nb5 Ga6 . 2.972(2)
Nb5 Ga6 7_555 2.972(2)
Nb5 Ga7 . 2.8989(17)
Nb5 Ga7 2_665 2.8989(17)
Nb5 Ga7 7_555 2.8989(17)
Nb5 Ga7 8_665 2.8989(17)
Nb5 Ga9 . 3.138(4)
Nb5 Ga9 7_555 3.138(4)
Nb6 Nb7 5_555 2.9696(16)
Nb6 Nb7 12_555 2.9696(16)
Nb6 Ga4 5_555 2.861(4)
Nb6 Ga5 5_555 2.7697(17)
Nb6 Ga5 12_555 2.7697(17)
Nb6 Ga7 2_665 2.914(4)
Nb6 Ga8 . 2.8192(17)
Nb6 Ga8 2_665 2.8192(17)
Nb6 Ga9 . 2.7156(16)
Nb6 Ga9 2_665 2.7156(16)
Nb7 Ga1 . 2.6827(16)
Nb7 Ga2 1_545 2.769(3)
Nb7 Ga4 . 2.7817(14)
Nb7 Ga5 5_545 2.6481(16)
Nb7 Ga5 16_555 2.6984(19)
Nb7 Ga6 . 2.9948(19)
Nb7 Ga8 5_545 2.7156(15)
Ga1 Ga1 9_655 2.653(3)
Ga1 Ga3 . 3.0179(17)
Ga1 Ga3 2_655 3.0179(17)
Ga2 Ga2 8_665 3.0815(16)
Ga2 Ga3 2_665 2.7886(15)
Ga2 Ga4 1_565 2.9525(15)
Ga2 Ga4 7_565 2.9525(15)
Ga3 Ga7 . 2.7383(17)
Ga3 Ga7 8_665 2.7383(17)
Ga4 Ga4 7_555 2.552(3)
Ga4 Ga6 . 2.5739(12)
Ga4 Ga8 5_545 2.9061(18)
Ga4 Ga8 6_455 2.9061(18)
Ga5 Ga5 16_555 2.7334(14)
Ga5 Ga6 . 2.673(2)
Ga5 Ga8 . 3.1975(18)
Ga6 Ga9 . 2.6381(13)
Ga7 Ga7 2_665 3.0129(15)
Ga7 Ga7 8_665 3.045(4)
Ga7 Ga9 . 2.6690(17)
Ga7 Ga9 2_665 2.6690(17)
Ga8 Ga9 . 2.737(3)
Ga9 Ga9 2_665 3.0575(15)
